data_4110106
loop_
_publ_author_name
'Reiji Kumai'
'Sachio Horiuchi'
'Hajime Sagayama'
'Taka-hisa Arima'
'Masashi Watanabe'
'Yukio Noda'
'Yoshinori Tokura'

_publ_contact_author_email r-kumai@aist.go.jp
_publ_contact_author_fax +81-29-861-2586
_publ_contact_author_name 'Dr. Reiji KUMAI'
_publ_contact_author_phone +81-29-861-2581
_publ_section_title
;
 Structural Assignment of Polarization in Hydrogen-Bonded Supramolecular
 Ferroelectrics
;
_journal_name_full 'Journal of the American Chemical Society'
_journal_page_first 12920
_journal_page_last 12921
_journal_paper_doi 10.1021/ja075406r
_journal_volume 129
_journal_year 2007
_chemical_formula_moiety 'C12 H8 N2, C6 H2 Br2 O4'
_chemical_formula_sum 'C18 H10 Br2 N2 O4'
_chemical_formula_weight 478.10
_chemical_name_common
;
 Phenazine-Bromanilicacid
;
_chemical_name_systematic
; 
 Phenazine-Bromanilicacid
;
_space_group_IT_number 4
_symmetry_cell_setting monoclinic
_symmetry_space_group_name_Hall 'P 2yb'
_symmetry_space_group_name_H-M 'P 1 21 1'
_atom_sites_solution_hydrogens geom
_atom_sites_solution_primary direct
_atom_sites_solution_secondary difmap
_audit_creation_method 'SHELXL-97 and manual editing'
_cell_angle_alpha 90.00
_cell_angle_beta 107.74(2)
_cell_angle_gamma 90.00
_cell_formula_units_Z 2
_cell_length_a 12.371(4)
_cell_length_b 3.845(3)
_cell_length_c 17.342(5)
_cell_measurement_reflns_used 20
_cell_measurement_temperature 110(1)
_cell_volume 785.7(7)
_computing_cell_refinement 'MXC (MAC Science)'
_computing_data_collection 'MXC (MAC Science)'
_computing_data_reduction 'manual reduction'
_computing_molecular_graphics 'ORTEP-3 for Windows (Farrugia, 1998)'
_computing_publication_material 'SHELXL-97 (Sheldrick, 1997)'
_computing_structure_refinement 'SHELXL-97 (Sheldrick, 1997)'
_computing_structure_solution 'not used'
_diffrn_ambient_temperature 110(1)
_diffrn_measured_fraction_theta_full 0.379
_diffrn_measured_fraction_theta_max 0.379
_diffrn_measurement_device_type 'FONDER (Noda et al, 2001)'
_diffrn_measurement_method '2\q-\w and \w fix'
_diffrn_radiation_monochromator Si
_diffrn_radiation_probe neutron
_diffrn_radiation_source 'JAERI JRR-3M reactor'
_diffrn_radiation_type Neutron
_diffrn_radiation_wavelength 1.24530
_diffrn_reflns_av_R_equivalents 0.0280
_diffrn_reflns_av_sigmaI/netI 0.0325
_diffrn_reflns_limit_h_max 17
_diffrn_reflns_limit_h_min -17
_diffrn_reflns_limit_k_max 0
_diffrn_reflns_limit_k_min -4
_diffrn_reflns_limit_l_max 24
_diffrn_reflns_limit_l_min 0
_diffrn_reflns_number 1348
_diffrn_reflns_theta_full 75.44
_diffrn_reflns_theta_max 75.44
_diffrn_reflns_theta_min 3.14
_exptl_absorpt_coefficient_mu 0.009
_exptl_absorpt_correction_T_max 0.90
_exptl_absorpt_correction_T_min 0.65
_exptl_absorpt_correction_type numerical
_exptl_absorpt_process_details DABEX
_exptl_crystal_colour black
_exptl_crystal_density_diffrn 2.021
_exptl_crystal_description plate
_exptl_crystal_F_000 276
_exptl_crystal_size_max 6.5
_exptl_crystal_size_mid 4.5
_exptl_crystal_size_min 1.1
_refine_diff_density_max 0.948
_refine_diff_density_min -1.121
_refine_diff_density_rms 0.202
_refine_ls_abs_structure_details 'Flack H D (1983), Acta Cryst. A39, 876-881'
_refine_ls_abs_structure_Flack 0(10)
_refine_ls_extinction_coef 0.0426(16)
_refine_ls_extinction_expression Fc^*^=kFc[1+0.001xFc^2^\l^3^/sin(2\q)]^-1/4^
_refine_ls_extinction_method SHELXL
_refine_ls_goodness_of_fit_ref 1.090
_refine_ls_hydrogen_treatment mixed
_refine_ls_matrix_type full
_refine_ls_number_parameters 156
_refine_ls_number_reflns 1314
_refine_ls_number_restraints 0
_refine_ls_restrained_S_all 1.078
_refine_ls_R_factor_all 0.0397
_refine_ls_R_factor_gt 0.0387
_refine_ls_shift/su_max 0.046
_refine_ls_shift/su_mean 0.009
_refine_ls_structure_factor_coef Fsqd
_refine_ls_weighting_details 'calc w=1/[\s^2^(Fo^2^)+(0.0481P)^2^+10.8208P] where P=(Fo^2^+2Fc^2^)/3'
_refine_ls_weighting_scheme calc
_refine_ls_wR_factor_gt 0.0937
_refine_ls_wR_factor_ref 0.0947
_reflns_number_gt 1296
_reflns_number_total 1314
_reflns_threshold_expression >2sigma(I)
_cod_data_source_file ja075406rsi20070720_030907_4.cif
_cod_data_source_block Phz-H2ba_110K
_cod_original_cell_volume 785.8(7)
_cod_original_sg_symbol_H-M 'P 21'
_cod_database_code 4110106

loop_
_symmetry_equiv_pos_as_xyz
'x, y, z'
'-x, y+1/2, -z'

loop_
_atom_site_label
_atom_site_type_symbol
_atom_site_fract_x
_atom_site_fract_y
_atom_site_fract_z
_atom_site_U_iso_or_equiv
_atom_site_adp_type
_atom_site_occupancy
_atom_site_symmetry_multiplicity
_atom_site_calc_flag
_atom_site_refinement_flags
Br1 Br -0.0991(6) 0.813(3) 0.9263(4) 0.0122(14) Uiso 1 1 d D
Br2 Br -0.3966(5) 0.137(2) 0.5727(3) 0.0052(11) Uiso 1 1 d D
O1 O -0.1382(6) 0.145(3) 0.6619(4) 0.0111(15) Uiso 1 1 d D
O2 O -0.3595(5) 0.773(2) 0.8438(4) 0.0088(14) Uiso 1 1 d D
O3 O -0.4820(5) 0.517(2) 0.6973(4) 0.0080(14) Uiso 1 1 d D
O4 O -0.0167(6) 0.468(3) 0.7971(5) 0.0114(16) Uiso 1 1 d D
N1 N 0.1456(4) 0.1170(19) 0.7557(3) 0.0104(10) Uiso 1 1 d D
N2 N 0.3530(4) -0.1583(17) 0.7479(3) 0.0069(9) Uiso 1 1 d D
C1 C -0.1933(6) 0.303(3) 0.6966(5) 0.0101(13) Uiso 1 1 d D
C2 C -0.3135(6) 0.327(3) 0.6731(4) 0.0093(13) Uiso 1 1 d D
C3 C -0.3718(7) 0.482(3) 0.7195(5) 0.0138(16) Uiso 1 1 d D
C4 C -0.3069(5) 0.644(3) 0.8002(4) 0.0063(12) Uiso 1 1 d D
C5 C -0.1815(5) 0.625(2) 0.8256(4) 0.0057(11) Uiso 1 1 d D
C6 C -0.1282(5) 0.469(2) 0.7772(4) 0.0046(12) Uiso 1 1 d D
C7 C 0.1732(6) 0.130(3) 0.6851(4) 0.0105(15) Uiso 1 1 d D
C8 C 0.0991(6) 0.301(3) 0.6156(4) 0.0077(14) Uiso 1 1 d D
C9 C 0.1286(5) 0.322(3) 0.5465(4) 0.0097(14) Uiso 1 1 d D
C10 C 0.2316(5) 0.173(3) 0.5416(4) 0.0091(13) Uiso 1 1 d D
C11 C 0.3058(5) 0.010(2) 0.6074(3) 0.0063(13) Uiso 1 1 d D
C12 C 0.2806(6) -0.004(3) 0.6828(4) 0.0119(15) Uiso 1 1 d D
C13 C 0.3240(5) -0.176(3) 0.8149(4) 0.0067(13) Uiso 1 1 d D
C14 C 0.4008(7) -0.331(3) 0.8854(4) 0.0153(18) Uiso 1 1 d D
C15 C 0.3731(6) -0.336(3) 0.9568(4) 0.0136(16) Uiso 1 1 d D
C16 C 0.2676(6) -0.194(3) 0.9605(4) 0.0152(17) Uiso 1 1 d D
C17 C 0.1915(7) -0.051(3) 0.8947(5) 0.0171(19) Uiso 1 1 d D
C18 C 0.2201(5) -0.029(2) 0.8207(4) 0.0057(12) Uiso 1 1 d D
H1 H 0.2483(12) -0.213(5) 1.0164(7) 0.032(5) Uiso 1 1 d D
H2 H 0.4286(12) -0.482(6) 1.0069(10) 0.047(7) Uiso 1 1 d D
H3 H 0.4802(12) -0.442(5) 0.8804(10) 0.033(5) Uiso 1 1 d D
H4 H 0.3822(14) -0.100(6) 0.5998(11) 0.037(5) Uiso 1 1 d D
H5 H 0.2493(14) 0.170(7) 0.4838(7) 0.037(6) Uiso 1 1 d D
H6 H 0.0703(9) 0.422(5) 0.4901(6) 0.026(4) Uiso 1 1 d D
H7 H 0.0190(9) 0.396(6) 0.6197(8) 0.033(5) Uiso 1 1 d D
H8 H 0.1103(8) 0.061(4) 0.8924(8) 0.022(4) Uiso 1 1 d D
H9 H 0.029(3) 0.284(8) 0.7633(11) 0.077(10) Uani 1 1 d .
H10 H -0.5122(10) 0.642(5) 0.7345(8) 0.018(3) Uani 1 1 d .

loop_
_atom_site_aniso_label
_atom_site_aniso_U_11
_atom_site_aniso_U_22
_atom_site_aniso_U_33
_atom_site_aniso_U_23
_atom_site_aniso_U_13
_atom_site_aniso_U_12
H9 0.13(2) 0.07(2) 0.022(6) 0.030(8) -0.009(9) -0.056(15)
H10 0.021(3) 0.045(8) 0.018(5) -0.007(4) 0.011(3) 0.010(4)

loop_
_atom_type_symbol
_atom_type_description
_atom_type_scat_dispersion_real
_atom_type_scat_dispersion_imag
_atom_type_scat_source
C C 0.0000 0.0000 'International Tables Vol C Tables 4.2.6.8 and 6.1.1.4'
H H 0.0000 0.0000 'International Tables Vol C Tables 4.2.6.8 and 6.1.1.4'
N N 0.0000 0.0000 'International Tables Vol C Tables 4.2.6.8 and 6.1.1.4'
O O 0.0000 0.0000 'International Tables Vol C Tables 4.2.6.8 and 6.1.1.4'
Br Br 0.0000 0.0000 'International Tables Vol C Tables 4.2.6.8 and 6.1.1.4'

loop_
_geom_angle_atom_site_label_1
_geom_angle_atom_site_label_2
_geom_angle_atom_site_label_3
_geom_angle
_geom_angle_publ_flag
C7 N1 C18 118.2(6) no
C12 N2 C13 118.1(6) no
O1 C1 C2 126.4(8) no
O1 C1 C6 116.7(6) no
C2 C1 C6 116.8(7) no
Br2 C2 C1 118.0(6) no
Br2 C2 C3 118.4(5) no
C1 C2 C3 123.5(7) no
O3 C3 C2 124.1(7) no
O3 C3 C4 116.2(8) no
C2 C3 C4 119.6(6) no
O2 C4 C3 119.8(6) no
O2 C4 C5 122.3(6) no
C3 C4 C5 117.8(7) no
Br1 C5 C4 118.7(6) no
Br1 C5 C6 121.2(5) no
C4 C5 C6 120.1(5) no
O4 C6 C1 117.3(7) no
O4 C6 C5 120.5(6) no
C1 C6 C5 122.2(5) no
N1 C7 C8 120.0(7) no
N1 C7 C12 119.8(6) no
C8 C7 C12 120.1(7) no
C7 C8 C9 119.7(7) no
C8 C9 C10 121.0(7) no
C9 C10 C11 121.1(6) no
C10 C11 C12 119.8(6) no
N2 C12 C7 121.3(6) no
N2 C12 C11 120.5(7) no
C7 C12 C11 118.1(6) no
N2 C13 C14 119.1(6) no
N2 C13 C18 122.1(6) no
C14 C13 C18 118.7(6) no
C13 C14 C15 119.4(7) no
C14 C15 C16 120.8(6) no
C15 C16 C17 121.7(7) no
C16 C17 C18 118.7(7) no
N1 C18 C13 120.4(6) no
N1 C18 C17 118.9(6) no
C13 C18 C17 120.7(6) no
C3 O3 H10 115.8(9) no
C6 O4 H9 119.9(16) no
C7 C8 H7 117.7(10) no
C9 C8 H7 122.5(10) no
C8 C9 H6 122.0(9) no
C10 C9 H6 116.5(9) no
C9 C10 H5 119.6(11) no
C11 C10 H5 119.2(12) no
C10 C11 H4 117.7(11) no
C12 C11 H4 122.5(11) no
C13 C14 H3 118.1(11) no
C15 C14 H3 122.5(11) no
C14 C15 H2 117.1(12) no
C16 C15 H2 121.6(12) no
C15 C16 H1 118.2(10) no
C17 C16 H1 120.1(11) no
C16 C17 H8 126.2(11) no
C18 C17 H8 115.0(10) no

loop_
_geom_bond_atom_site_label_1
_geom_bond_atom_site_label_2
_geom_bond_distance
_geom_bond_publ_flag
Br1 C5 1.878(9) no
Br2 C2 1.879(8) no
O1 C1 1.202(13) no
O2 C4 1.241(11) no
O3 C3 1.306(10) no
O4 C6 1.316(9) no
N1 C7 1.369(9) no
N1 C18 1.342(7) no
N2 C12 1.346(8) no
N2 C13 1.318(9) no
C1 C2 1.420(10) no
C1 C6 1.524(10) no
C2 C3 1.370(13) no
C3 C4 1.519(11) no
C4 C5 1.480(8) no
C5 C6 1.355(10) no
C7 C8 1.432(10) no
C7 C12 1.437(11) no
C8 C9 1.357(10) no
C9 C10 1.423(10) no
C10 C11 1.378(9) no
C11 C12 1.435(9) no
C13 C14 1.430(10) no
C13 C18 1.435(10) no
C14 C15 1.382(11) no
C15 C16 1.434(11) no
C16 C17 1.355(10) no
C17 C18 1.434(12) no
O3 H10 0.966(17) no
O4 H9 1.17(3) no
C8 H7 1.079(16) no
C9 H6 1.093(12) no
C10 H5 1.089(16) no
C11 H4 1.08(2) no
C14 H3 1.098(19) no
C15 H2 1.085(18) no
C16 H1 1.069(15) no
C17 H8 1.082(14) no

loop_
_cod_related_entry_id
_cod_related_entry_database
_cod_related_entry_code
1 ChemSpider 30660374
